data_7156238
loop_
_publ_author_name
'Prechelmacher, Susanne'
'Mereiter, Kurt'
'Hammerschmidt, Friedrich'

_publ_section_title
;
 The \a-hydroxyphosphonate-phosphate rearrangement of a noncyclic
 substrate - some new observations.
;
_journal_issue 19
_journal_name_full 'Organic &amp; biomolecular chemistry'
_journal_page_first 3672
_journal_page_last 3680
_journal_paper_doi 10.1039/c8ob00419f
_journal_volume 16
_journal_year 2018
_chemical_absolute_configuration rm
_chemical_compound_source 'see text'
_chemical_formula_moiety 'C30 H41 O4 P S'
_chemical_formula_sum 'C30 H41 O4 P S'
_chemical_formula_weight 528.66
_chemical_melting_point 383
_chemical_name_common 'compound 23'
_chemical_name_systematic
'(1R,R~p~)-(1',3',5'(10')-estratrien-3'-ylmethyl) ethyl (1-hydroxy-2-methylsulfanyl-1-phenylethyl)phosphonate'
_space_group_IT_number 5
_space_group_name_Hall 'C 2y'
_space_group_name_H-M_alt 'C 1 2 1'
_symmetry_cell_setting monoclinic
_symmetry_Int_Tables_number 5
_symmetry_space_group_name_Hall 'C 2y'
_symmetry_space_group_name_H-M 'C 1 2 1'
_atom_sites_solution_hydrogens geom
_atom_sites_solution_primary direct
_atom_sites_solution_secondary difmap
_audit_update_record
;
2018-01-21 deposited with the CCDC.
2018-04-24 downloaded from the CCDC.
;
_cell_angle_alpha 90
_cell_angle_beta 98.00(3)
_cell_angle_gamma 90
_cell_formula_units_Z 4
_cell_length_a 21.157(6)
_cell_length_b 6.917(2)
_cell_length_c 20.174(6)
_cell_measurement_reflns_used 42
_cell_measurement_temperature 293
_cell_measurement_theta_max 22.00
_cell_measurement_theta_min 6.00
_cell_volume 2923.6(15)
_computing_cell_refinement 'Local software'
_computing_data_collection 'Philips PW1100 (Philips AG, Eindhoven, 1973)'
_computing_data_reduction 'Local software'
_computing_molecular_graphics 'MERCURY (Macrae et al., 2006)'
_computing_publication_material 'PLATON (Spek, 2003)'
_computing_structure_refinement 'SHELXL97 (Sheldrick, 1997)'
_computing_structure_solution 'SHELXS97 (Sheldrick, 1997)'
_diffrn_ambient_temperature 293
_diffrn_measured_fraction_theta_full 0.987
_diffrn_measured_fraction_theta_max 0.987
_diffrn_measurement_device 'Philips PW1100 four-circle diffractometer'
_diffrn_measurement_method '\q--2\q scans'
_diffrn_radiation_monochromator graphite
_diffrn_radiation_probe x-ray
_diffrn_radiation_source 'fine-focus sealed tube'
_diffrn_radiation_type MoK\a
_diffrn_radiation_wavelength 0.71073
_diffrn_reflns_av_R_equivalents 0.0280
_diffrn_reflns_av_sigmaI/netI 0.0350
_diffrn_reflns_limit_h_max 23
_diffrn_reflns_limit_h_min -24
_diffrn_reflns_limit_k_max 7
_diffrn_reflns_limit_k_min 0
_diffrn_reflns_limit_l_max 23
_diffrn_reflns_limit_l_min 0
_diffrn_reflns_number 2575
_diffrn_reflns_reduction_process
;
;
_diffrn_reflns_theta_full 24.00
_diffrn_reflns_theta_max 24.00
_diffrn_reflns_theta_min 2.50
_diffrn_standards_decay_% 0.7
_diffrn_standards_interval_time 120
_diffrn_standards_number 3
_exptl_absorpt_coefficient_mu 0.197
_exptl_absorpt_correction_type none
_exptl_crystal_colour colorless
_exptl_crystal_density_diffrn 1.201
_exptl_crystal_density_method 'Not Measured'
_exptl_crystal_description prism
_exptl_crystal_F_000 1136
_exptl_crystal_recrystallization_method 'Re-crystallisation from solvent: hexanes, isopropanol'
_exptl_crystal_size_max 0.850
_exptl_crystal_size_mid 0.220
_exptl_crystal_size_min 0.070
_refine_diff_density_max 0.158
_refine_diff_density_min -0.231
_refine_diff_density_rms 0.046
_refine_ls_abs_structure_details
;
The absolute structure was fixed by the known absolute
configuration of the 1,3,5(10)-estratrien-3-ol used 
in the synthesis of the title compound.
;
_refine_ls_abs_structure_Flack 0.07(5)
_refine_ls_extinction_method none
_refine_ls_goodness_of_fit_ref 1.067
_refine_ls_hydrogen_treatment constr
_refine_ls_matrix_type full
_refine_ls_number_parameters 334
_refine_ls_number_reflns 2496
_refine_ls_number_restraints 1
_refine_ls_restrained_S_all 1.069
_refine_ls_R_factor_all 0.0558
_refine_ls_R_factor_gt 0.0441
_refine_ls_shift/su_max 0.000
_refine_ls_shift/su_mean 0.000
_refine_ls_structure_factor_coef Fsqd
_refine_ls_weighting_details 'calc w=1/[\s^2^(Fo^2^)+(0.0288P)^2^+0.0630P] where P=(Fo^2^+2Fc^2^)/3'
_refine_ls_weighting_scheme calc
_refine_ls_wR_factor_gt 0.1031
_refine_ls_wR_factor_ref 0.1197
_reflns_number_gt 2202
_reflns_number_total 2499
_reflns_threshold_expression I>2\s(I)
_cod_data_source_file c8ob00419f2.cif
_cod_data_source_block compound23
_cod_depositor_comments
;
The following automatic conversions were performed:

'_diffrn_radiation_probe' value 'X-ray' changed to 'x-ray' according
to
/home/data/users/saulius/crontab/automatic-downloads/rss-feeds/RSC/lib/dictionaries/cif_core.dic
dictionary named 'cif_core.dic' version 2.4.2 from 2011-04-26.

Automatic conversion script
Id: cif_fix_values 4973 2017-02-22 13:04:09Z antanas 

 Adding full bibliography for 7156238.cif.
;
_cod_original_sg_symbol_H-M 'C 2'
_cod_database_code 7156238

loop_
_symmetry_equiv_pos_site_id
_symmetry_equiv_pos_as_xyz
1 x,y,z
2 -x,y,-z
3 1/2+x,1/2+y,z
4 1/2-x,1/2+y,-z

loop_
_atom_site_label
_atom_site_type_symbol
_atom_site_fract_x
_atom_site_fract_y
_atom_site_fract_z
_atom_site_U_iso_or_equiv
_atom_site_adp_type
_atom_site_occupancy
_atom_site_symmetry_multiplicity
_atom_site_calc_flag
_atom_site_refinement_flags
P1 P 0.0857(1) 0.7006(2) 0.0971(1) 0.056(1) Uani 1 1 d .
S1 S -0.0836(1) 0.4195(2) 0.1653(1) 0.079(1) Uani 1 1 d .
O1 O -0.0316(1) 0.8036(5) 0.0906(1) 0.059(1) Uani 1 1 d .
H1 H -0.0422 0.7436 0.0524 0.085 Uiso 1 1 calc R
O2 O 0.0798(1) 0.6335(6) 0.0276(1) 0.067(1) Uani 1 1 d .
O3 O 0.1343(1) 0.5842(6) 0.1474(1) 0.071(1) Uani 1 1 d .
O4 O 0.1096(2) 0.9138(6) 0.1072(2) 0.073(1) Uani 1 1 d .
C1 C 0.0104(2) 0.6806(7) 0.1325(2) 0.052(1) Uani 1 1 d .
C2 C -0.0130(2) 0.4712(8) 0.1274(2) 0.065(1) Uani 1 1 d .
H2A H -0.0215 0.4365 0.0804 0.078 Uiso 1 1 calc R
H2B H 0.0212 0.3886 0.1480 0.078 Uiso 1 1 calc R
C3 C -0.1468(2) 0.5218(12) 0.1091(3) 0.095(2) Uani 1 1 d .
H3A H -0.1866 0.5004 0.1258 0.143 Uiso 1 1 calc R
H3B H -0.1398 0.6582 0.1052 0.143 Uiso 1 1 calc R
H3C H -0.1482 0.4622 0.0659 0.143 Uiso 1 1 calc R
C4 C 0.0181(2) 0.7603(7) 0.2030(2) 0.054(1) Uani 1 1 d .
C5 C 0.0470(2) 0.6528(11) 0.2569(2) 0.076(2)^00 Uani 1 1 d .
H5 H 0.0624 0.5295 0.2501 0.092 Uiso 1 1 calc R
C6 C 0.0530(2) 0.7301(15) 0.3215(3) 0.095(2) Uani 1 1 d .
H6 H 0.0725 0.6585 0.3577 0.114 Uiso 1 1 calc R
C7 C 0.0303(3) 0.9102(17) 0.3312(3) 0.111(3) Uani 1 1 d .
H7 H 0.0341 0.9618 0.3741 0.141 Uiso 1 1 calc R
C8 C 0.0024(3) 1.0183(12) 0.2787(3) 0.096(2) Uani 1 1 d .
H8 H -0.0131 1.1412 0.2860 0.107 Uiso 1 1 calc R
C9 C -0.0038(2) 0.9424(10) 0.2147(2) 0.073(2) Uani 1 1 d .
H9 H -0.0229 1.0174 0.1792 0.087 Uiso 1 1 calc R
C10 C 0.2014(2) 0.5727(11) 0.1415(2) 0.083(2) Uani 1 1 d .
H10A H 0.2210 0.6987 0.1500 0.100 Uiso 1 1 calc R
H10B H 0.2067 0.5341 0.0964 0.100 Uiso 1 1 calc R
C11 C 0.3293(2) 0.3016(8) 0.2503(2) 0.061(1) Uani 1 1 d .
H11 H 0.3733 0.3103 0.2619 0.074 Uiso 1 1 calc R
C12 C 0.2985(2) 0.4360(9) 0.2073(2) 0.064(1) Uani 1 1 d .
H12 H 0.3221 0.5319 0.1896 0.077 Uiso 1 1 calc R
C13 C 0.2331(2) 0.4309(9) 0.1899(2) 0.062(1) Uani 1 1 d .
C14 C 0.2006(2) 0.2843(10) 0.2175(2) 0.073(2) Uani 1 1 d .
H14 H 0.1566 0.2769 0.2059 0.085 Uiso 1 1 calc R
C15 C 0.2301(2) 0.1500(8) 0.2609(2) 0.063(1) Uani 1 1 d .
C16 C 0.1894(2) -0.0002(10) 0.2905(2) 0.086(2) Uani 1 1 d .
H16A H 0.1585 -0.0516 0.2549 0.103 Uiso 1 1 calc R
H16B H 0.1659 0.0635 0.3223 0.103 Uiso 1 1 calc R
C17 C 0.2259(2) -0.1641(10) 0.3248(2) 0.078(2) Uani 1 1 d .
H17A H 0.2361 -0.2558 0.2915 0.094 Uiso 1 1 calc R
H17B H 0.1994 -0.2298 0.3533 0.094 Uiso 1 1 calc R
C18 C 0.2869(2) -0.0995(7) 0.3667(2) 0.054(1) Uani 1 1 d .
H18 H 0.2760 -0.0018 0.3984 0.064 Uiso 1 1 calc R
C19 C 0.3303(2) -0.0037(7) 0.3210(2) 0.056(1) Uani 1 1 d .
H19 H 0.3403 -0.1055 0.2903 0.068 Uiso 1 1 calc R
C20 C 0.2964(2) 0.1523(7) 0.2771(2) 0.052(1) Uani 1 1 d .
C21 C 0.3942(2) 0.0576(9) 0.3597(2) 0.073(2) Uani 1 1 d .
H21A H 0.3873 0.1650 0.3887 0.087 Uiso 1 1 calc R
H21B H 0.4218 0.1024 0.3283 0.087 Uiso 1 1 calc R
C22 C 0.4280(2) -0.1059(10) 0.4022(2) 0.079(2) Uani 1 1 d .
H22A H 0.4659 -0.0549 0.4291 0.095 Uiso 1 1 calc R
H22B H 0.4414 -0.2044 0.3729 0.095 Uiso 1 1 calc R
C23 C 0.3852(2) -0.1967(8) 0.4478(2) 0.061(1) Uani 1 1 d .
C24 C 0.3232(2) -0.2598(8) 0.4053(2) 0.062(1) Uani 1 1 d .
H24 H 0.3360 -0.3482 0.3716 0.074 Uiso 1 1 calc R
C25 C 0.2916(2) -0.3868(10) 0.4533(3) 0.087(2) Uani 1 1 d .
H25A H 0.2653 -0.4848 0.4286 0.104 Uiso 1 1 calc R
H25B H 0.2651 -0.3103 0.4789 0.104 Uiso 1 1 calc R
C26 C 0.3467(3) -0.4793(11) 0.4993(4) 0.103(2) Uani 1 1 d .
H26A H 0.3469 -0.6182 0.4927 0.124 Uiso 1 1 calc R
H26B H 0.3428 -0.4532 0.5458 0.124 Uiso 1 1 calc R
C27 C 0.4077(3) -0.3893(10) 0.4807(3) 0.088(2) Uani 1 1 d .
H27A H 0.4387 -0.3682 0.5202 0.106 Uiso 1 1 calc R
H27B H 0.4265 -0.4712 0.4497 0.106 Uiso 1 1 calc R
C28 C 0.3736(3) -0.0545(11) 0.5030(3) 0.087(2) Uani 1 1 d .
H28A H 0.3595 0.0671 0.4833 0.131 Uiso 1 1 calc R
H28B H 0.3415 -0.1056 0.5274 0.131 Uiso 1 1 calc R
H28C H 0.4126 -0.0358 0.5329 0.131 Uiso 1 1 calc R
C29 C 0.1041(3) 1.0565(10) 0.0532(3) 0.091(2) Uani 1 1 d .
H29A H 0.0927 1.1810 0.0702 0.109 Uiso 1 1 calc R
H29B H 0.0705 1.0179 0.0180 0.109 Uiso 1 1 calc R
C30 C 0.1630(4) 1.0734(15) 0.0263(4) 0.157(4) Uani 1 1 d .
H30A H 0.1584 1.1676 -0.0090 0.235 Uiso 1 1 calc R
H30B H 0.1962 1.1134 0.0610 0.235 Uiso 1 1 calc R
H30C H 0.1739 0.9506 0.0089 0.235 Uiso 1 1 calc R

loop_
_atom_site_aniso_label
_atom_site_aniso_U_11
_atom_site_aniso_U_22
_atom_site_aniso_U_33
_atom_site_aniso_U_23
_atom_site_aniso_U_13
_atom_site_aniso_U_12
P1 0.051(1) 0.070(1) 0.048(1) 0.008(1) 0.007(1) -0.001(1)
S1 0.071(1) 0.077(1) 0.092(1) 0.005(1) 0.028(1) -0.012(1)
O1 0.059(2) 0.064(2) 0.052(2) 0.000(2) -0.003(1) 0.010(2)
O2 0.063(2) 0.085(2) 0.052(2) 0.001(2) 0.011(1) 0.001(2)
O3 0.049(2) 0.104(2) 0.062(2) 0.026(2) 0.011(1) 0.005(2)
O4 0.074(2) 0.079(2) 0.067(2) 0.005(2) 0.009(2) -0.026(2)
C1 0.048(2) 0.058(3) 0.050(2) 0.000(2) 0.007(2) -0.002(2)
C2 0.062(3) 0.068(4) 0.066(2) -0.002(2) 0.015(2) 0.000(3)
C3 0.061(3) 0.130(6) 0.097(4) -0.011(4) 0.020(3) -0.012(4)
C4 0.043(2) 0.072(4) 0.048(2) 0.000(2) 0.010(2) -0.009(2)
C5 0.061(2) 0.112(5) 0.056(3) 0.013(3) 0.008(2) -0.015(3)
C6 0.062(3) 0.171(8) 0.052(3) 0.020(4) 0.004(2) -0.030(5)
C7 0.082(4) 0.189(9) 0.064(3) -0.047(5) 0.022(3) -0.048(6)
C8 0.092(4) 0.115(6) 0.086(4) -0.044(4) 0.029(3) -0.017(4)
C9 0.068(3) 0.090(5) 0.063(3) -0.017(3) 0.018(2) -0.012(3)
C10 0.054(2) 0.114(5) 0.082(3) 0.035(3) 0.011(2) 0.003(3)
C11 0.039(2) 0.074(3) 0.071(3) 0.007(3) 0.013(2) -0.002(2)
C12 0.052(2) 0.070(4) 0.070(3) 0.011(3) 0.016(2) -0.007(3)
C13 0.047(2) 0.080(4) 0.060(2) 0.011(3) 0.009(2) 0.004(3)
C14 0.041(2) 0.107(5) 0.069(3) 0.020(3) 0.003(2) -0.010(3)
C15 0.048(2) 0.081(4) 0.059(2) 0.011(2) 0.001(2) -0.012(2)
C16 0.053(2) 0.112(5) 0.087(3) 0.033(3) -0.010(2) -0.030(3)
C17 0.064(3) 0.090(4) 0.077(3) 0.016(3) -0.004(2) -0.023(3)
C18 0.045(2) 0.059(3) 0.057(2) 0.003(2) 0.008(2) -0.010(2)
C19 0.051(2) 0.068(3) 0.052(2) 0.003(2) 0.015(2) 0.001(2)
C20 0.042(2) 0.068(3) 0.047(2) 0.001(2) 0.008(2) -0.001(2)
C21 0.045(2) 0.096(4) 0.077(3) 0.025(3) 0.006(2) 0.000(3)
C22 0.053(2) 0.095(5) 0.089(3) 0.024(3) 0.011(2) 0.003(3)
C23 0.053(2) 0.071(3) 0.060(2) 0.008(2) 0.010(2) 0.009(3)
C24 0.064(2) 0.060(3) 0.063(2) 0.002(2) 0.016(2) -0.003(3)
C25 0.080(3) 0.079(4) 0.101(4) 0.030(3) 0.011(3) -0.009(3)
C26 0.105(4) 0.082(5) 0.126(5) 0.040(4) 0.023(4) 0.007(4)
C27 0.082(3) 0.094(5) 0.090(4) 0.028(3) 0.018(3) 0.022(4)
C28 0.096(4) 0.095(5) 0.068(3) -0.008(3) -0.002(3) 0.009(4)
C29 0.109(4) 0.066(4) 0.097(4) 0.009(3) 0.011(3) -0.004(4)
C30 0.207(8) 0.124(8) 0.155(7) 0.053(6) 0.079(7) -0.024(7)

loop_
_atom_type_symbol
_atom_type_description
_atom_type_scat_dispersion_real
_atom_type_scat_dispersion_imag
_atom_type_scat_source
C C 0.0033 0.0016 ' International Tables Vol C Tables 4.2.6.8 and 6.1.1.4'
H H 0.0000 0.0000 ' International Tables Vol C Tables 4.2.6.8 and 6.1.1.4'
O O 0.0106 0.0060 ' International Tables Vol C Tables 4.2.6.8 and 6.1.1.4'
P P 0.1023 0.0942 ' International Tables Vol C Tables 4.2.6.8 and 6.1.1.4'
S S 0.1246 0.1234 ' International Tables Vol C Tables 4.2.6.8 and 6.1.1.4'

loop_
_geom_angle_atom_site_label_1
_geom_angle_atom_site_label_2
_geom_angle_atom_site_label_3
_geom_angle
_geom_angle_publ_flag
C2 S1 C3 104.2(2) yes
O2 P1 O3 114.7(2) yes
O2 P1 O4 114.0(2) yes
O2 P1 C1 112.6(2) yes
O3 P1 O4 103.3(2) yes
O3 P1 C1 103.7(2) yes
O4 P1 C1 107.6(2) yes
P1 O3 C10 122.7(3) yes
P1 O4 C29 123.3(4) yes
C1 O1 H1 108.00 no
P1 C1 O1 103.2(3) yes
P1 C1 C2 109.6(3) yes
O1 C1 C2 110.9(3) yes
O1 C1 C4 108.5(4) yes
P1 C1 C4 110.6(3) yes
C2 C1 C4 113.6(4) no
S1 C2 C1 116.0(3) yes
C1 C4 C9 120.1(4) no
C5 C4 C9 118.6(4) no
C1 C4 C5 121.3(5) no
C4 C5 C6 119.9(7) no
C5 C6 C7 119.8(6) no
C6 C7 C8 121.0(7) no
C7 C8 C9 119.5(8) no
C4 C9 C8 121.2(5) no
O3 C10 C13 110.1(4) yes
C12 C11 C20 121.8(4) no
C11 C12 C13 121.0(5) no
C10 C13 C12 119.9(5) no
C10 C13 C14 123.1(4) no
C12 C13 C14 116.9(5) no
C13 C14 C15 123.2(4) no
C14 C15 C20 119.8(4) no
C16 C15 C20 121.4(4) no
C14 C15 C16 118.8(4) no
C15 C16 C17 114.7(4) no
C16 C17 C18 112.5(5) no
C17 C18 C19 109.1(3) no
C17 C18 C24 114.0(4) no
C19 C18 C24 108.9(4) no
C18 C19 C21 111.9(3) no
C20 C19 C21 114.6(4) no
C18 C19 C20 112.6(4) no
C11 C20 C19 122.2(4) no
C15 C20 C19 120.6(4) no
C11 C20 C15 117.2(4) no
C19 C21 C22 113.1(5) no
C21 C22 C23 111.9(4) no
C22 C23 C27 116.6(4) no
C22 C23 C28 110.2(5) no
C22 C23 C24 108.5(3) no
C24 C23 C28 112.3(4) no
C27 C23 C28 108.3(4) no
C24 C23 C27 100.7(4) no
C18 C24 C25 121.0(4) no
C23 C24 C25 103.1(4) no
C18 C24 C23 114.6(4) no
C24 C25 C26 105.2(4) no
C25 C26 C27 106.3(6) no
C23 C27 C26 103.8(5) no
O4 C29 C30 110.8(6) yes
S1 C2 H2A 108.00 no
S1 C2 H2B 108.00 no
C1 C2 H2A 108.00 no
C1 C2 H2B 108.00 no
H2A C2 H2B 107.00 no
S1 C3 H3A 109.00 no
S1 C3 H3B 109.00 no
S1 C3 H3C 109.00 no
H3A C3 H3B 109.00 no
H3A C3 H3C 110.00 no
H3B C3 H3C 109.00 no
C4 C5 H5 120.00 no
C6 C5 H5 120.00 no
C5 C6 H6 120.00 no
C7 C6 H6 120.00 no
C6 C7 H7 120.00 no
C8 C7 H7 119.00 no
C7 C8 H8 120.00 no
C9 C8 H8 120.00 no
C4 C9 H9 120.00 no
C8 C9 H9 119.00 no
O3 C10 H10A 110.00 no
O3 C10 H10B 110.00 no
C13 C10 H10A 110.00 no
C13 C10 H10B 110.00 no
H10A C10 H10B 108.00 no
C12 C11 H11 119.00 no
C20 C11 H11 119.00 no
C11 C12 H12 119.00 no
C13 C12 H12 120.00 no
C13 C14 H14 118.00 no
C15 C14 H14 118.00 no
C15 C16 H16A 109.00 no
C15 C16 H16B 109.00 no
C17 C16 H16A 109.00 no
C17 C16 H16B 109.00 no
H16A C16 H16B 108.00 no
C16 C17 H17A 109.00 no
C16 C17 H17B 109.00 no
C18 C17 H17A 109.00 no
C18 C17 H17B 109.00 no
H17A C17 H17B 108.00 no
C17 C18 H18 108.00 no
C19 C18 H18 108.00 no
C24 C18 H18 109.00 no
C18 C19 H19 106.00 no
C20 C19 H19 106.00 no
C21 C19 H19 106.00 no
C19 C21 H21A 109.00 no
C19 C21 H21B 109.00 no
C22 C21 H21A 109.00 no
C22 C21 H21B 109.00 no
H21A C21 H21B 108.00 no
C21 C22 H22A 109.00 no
C21 C22 H22B 109.00 no
C23 C22 H22A 109.00 no
C23 C22 H22B 109.00 no
H22A C22 H22B 108.00 no
C18 C24 H24 106.00 no
C23 C24 H24 106.00 no
C25 C24 H24 106.00 no
C24 C25 H25A 110.00 no
C24 C25 H25B 111.00 no
C26 C25 H25A 111.00 no
C26 C25 H25B 111.00 no
H25A C25 H25B 109.00 no
C25 C26 H26A 110.00 no
C25 C26 H26B 110.00 no
C27 C26 H26A 111.00 no
C27 C26 H26B 111.00 no
H26A C26 H26B 109.00 no
C23 C27 H27A 111.00 no
C23 C27 H27B 111.00 no
C26 C27 H27A 111.00 no
C26 C27 H27B 111.00 no
H27A C27 H27B 109.00 no
C23 C28 H28A 110.00 no
C23 C28 H28B 109.00 no
C23 C28 H28C 109.00 no
H28A C28 H28B 109.00 no
H28A C28 H28C 109.00 no
H28B C28 H28C 110.00 no
O4 C29 H29A 109.00 no
O4 C29 H29B 110.00 no
C30 C29 H29A 110.00 no
C30 C29 H29B 109.00 no
H29A C29 H29B 108.00 no
C29 C30 H30A 109.00 no
C29 C30 H30B 110.00 no
C29 C30 H30C 109.00 no
H30A C30 H30B 109.00 no
H30A C30 H30C 110.00 no
H30B C30 H30C 109.00 no

loop_
_geom_bond_atom_site_label_1
_geom_bond_atom_site_label_2
_geom_bond_distance
_geom_bond_publ_flag
S1 C2 1.806(5) yes
S1 C3 1.775(6) yes
P1 O2 1.466(3) yes
P1 O3 1.564(3) yes
P1 O4 1.563(4) yes
P1 C1 1.840(5) yes
O1 C1 1.421(5) yes
O3 C10 1.443(5) yes
O4 C29 1.463(8) yes
O1 H1 0.8800 no
C1 C4 1.513(6) no
C1 C2 1.530(7) no
C4 C9 1.374(8) no
C4 C5 1.387(7) no
C5 C6 1.398(8) no
C6 C7 1.359(15) no
C7 C8 1.362(11) no
C8 C9 1.383(8) no
C10 C13 1.478(8) no
C11 C20 1.396(7) no
C11 C12 1.373(7) no
C12 C13 1.380(6) no
C13 C14 1.385(8) no
C14 C15 1.366(7) no
C15 C16 1.523(7) no
C15 C20 1.395(6) no
C16 C17 1.487(8) no
C17 C18 1.509(6) no
C18 C24 1.503(7) no
C18 C19 1.539(6) no
C19 C20 1.512(6) no
C19 C21 1.524(6) no
C21 C22 1.535(8) no
C22 C23 1.514(7) no
C23 C27 1.534(9) no
C23 C28 1.531(8) no
C23 C24 1.528(6) no
C24 C25 1.529(8) no
C25 C26 1.526(9) no
C26 C27 1.526(9) no
C29 C30 1.432(11) no
C2 H2A 0.9700 no
C2 H2B 0.9700 no
C3 H3A 0.9600 no
C3 H3B 0.9600 no
C3 H3C 0.9600 no
C5 H5 0.9300 no
C6 H6 0.9300 no
C7 H7 0.9300 no
C8 H8 0.9300 no
C9 H9 0.9300 no
C10 H10A 0.9700 no
C10 H10B 0.9700 no
C11 H11 0.9300 no
C12 H12 0.9300 no
C14 H14 0.9300 no
C16 H16A 0.9700 no
C16 H16B 0.9700 no
C17 H17A 0.9700 no
C17 H17B 0.9700 no
C18 H18 0.9800 no
C19 H19 0.9800 no
C21 H21A 0.9700 no
C21 H21B 0.9700 no
C22 H22A 0.9700 no
C22 H22B 0.9700 no
C24 H24 0.9800 no
C25 H25A 0.9700 no
C25 H25B 0.9700 no
C26 H26A 0.9700 no
C26 H26B 0.9700 no
C27 H27A 0.9700 no
C27 H27B 0.9700 no
C28 H28A 0.9600 no
C28 H28B 0.9600 no
C28 H28C 0.9600 no
C29 H29A 0.9700 no
C29 H29B 0.9700 no
C30 H30A 0.9600 no
C30 H30B 0.9600 no
C30 H30C 0.9600 no

loop_
_geom_hbond_atom_site_label_D
_geom_hbond_atom_site_label_H
_geom_hbond_atom_site_label_A
_geom_hbond_distance_DH
_geom_hbond_distance_HA
_geom_hbond_distance_DA
_geom_hbond_angle_DHA
_geom_hbond_site_symmetry_A
_geom_hbond_publ_flag
O1 H1 O2 0.8800 1.8600 2.727(4) 169.00 2_555 yes

loop_
_geom_torsion_atom_site_label_1
_geom_torsion_atom_site_label_2
_geom_torsion_atom_site_label_3
_geom_torsion_atom_site_label_4
_geom_torsion
_geom_torsion_publ_flag
C3 S1 C2 C1 74.5(4) no
O2 P1 O3 C10 61.2(5) no
O4 P1 O3 C10 -63.5(5) no
C1 P1 O3 C10 -175.6(4) no
O2 P1 O4 C29 21.8(5) no
O3 P1 O4 C29 146.9(4) no
C1 P1 O4 C29 -103.8(4) no
O2 P1 C1 O1 -61.4(3) no
O2 P1 C1 C2 56.8(4) no
O2 P1 C1 C4 -177.3(3) no
O3 P1 C1 O1 174.0(3) no
O3 P1 C1 C2 -67.8(3) no
O3 P1 C1 C4 58.1(4) no
O4 P1 C1 O1 65.0(3) no
O4 P1 C1 C2 -176.8(3) no
O4 P1 C1 C4 -50.9(4) no
P1 O3 C10 C13 -171.8(4) no
P1 O4 C29 C30 -98.5(6) no
P1 C1 C2 S1 175.6(2) no
O1 C1 C2 S1 -71.1(4) no
C4 C1 C2 S1 51.4(5) no
P1 C1 C4 C5 -79.2(5) no
P1 C1 C4 C9 100.9(4) no
O1 C1 C4 C5 168.3(4) no
O1 C1 C4 C9 -11.6(6) no
C2 C1 C4 C5 44.4(6) no
C2 C1 C4 C9 -135.5(4) no
C1 C4 C5 C6 -179.6(4) no
C9 C4 C5 C6 0.3(7) no
C1 C4 C9 C8 179.7(5) no
C5 C4 C9 C8 -0.2(7) no
C4 C5 C6 C7 0.2(8) no
C5 C6 C7 C8 -0.9(10) no
C6 C7 C8 C9 1.0(10) no
C7 C8 C9 C4 -0.5(9) no
O3 C10 C13 C12 -160.9(5) no
O3 C10 C13 C14 21.9(7) no
C20 C11 C12 C13 1.4(7) no
C12 C11 C20 C15 -3.0(7) no
C12 C11 C20 C19 176.1(4) no
C11 C12 C13 C10 -177.7(5) no
C11 C12 C13 C14 -0.3(7) no
C10 C13 C14 C15 178.2(5) no
C12 C13 C14 C15 1.0(8) no
C13 C14 C15 C16 177.5(5) no
C13 C14 C15 C20 -2.6(8) no
C14 C15 C16 C17 167.3(5) no
C20 C15 C16 C17 -12.6(6) no
C14 C15 C20 C11 3.5(7) no
C14 C15 C20 C19 -175.5(4) no
C16 C15 C20 C11 -176.7(4) no
C16 C15 C20 C19 4.3(7) no
C15 C16 C17 C18 41.5(5) no
C16 C17 C18 C19 -61.4(5) no
C16 C17 C18 C24 176.6(3) no
C17 C18 C19 C20 51.6(5) no
C17 C18 C19 C21 -177.6(4) no
C24 C18 C19 C20 176.7(4) no
C24 C18 C19 C21 -52.5(5) no
C17 C18 C24 C23 179.8(3) no
C17 C18 C24 C25 -55.8(6) no
C19 C18 C24 C23 57.7(5) no
C19 C18 C24 C25 -177.8(4) no
C18 C19 C20 C11 156.7(4) no
C18 C19 C20 C15 -24.4(6) no
C21 C19 C20 C11 27.2(6) no
C21 C19 C20 C15 -153.8(4) no
C18 C19 C21 C22 51.8(5) no
C20 C19 C21 C22 -178.5(4) no
C19 C21 C22 C23 -53.0(5) no
C21 C22 C23 C24 53.9(6) no
C21 C22 C23 C27 166.6(4) no
C21 C22 C23 C28 -69.5(5) no
C22 C23 C24 C18 -58.8(5) no
C22 C23 C24 C25 167.8(5) no
C27 C23 C24 C18 178.4(4) no
C27 C23 C24 C25 44.9(5) no
C28 C23 C24 C18 63.3(5) no
C28 C23 C24 C25 -70.2(6) no
C22 C23 C27 C26 -158.8(5) no
C24 C23 C27 C26 -41.7(5) no
C28 C23 C27 C26 76.3(6) no
C18 C24 C25 C26 -160.9(5) no
C23 C24 C25 C26 -31.2(6) no
C24 C25 C26 C27 5.0(7) no
C25 C26 C27 C23 22.9(7) no
